data_2238726
loop_
_publ_author_name
'Rambabu, Gottimukkala'
'Fatima, Zeenat'
'Reddy, Bandapalli Palakshi'
'Vijayakumar, Vijayaparthasarathi'
'Velmurugan, Devadasan'

_publ_section_title
;
 <i>N</i>-(4-Fluorophenyl)-2,6-dimethyl-1,3-dioxan-4-amine
;
_journal_coeditor_code HB7138
_journal_issue 11
_journal_name_full 'Acta Crystallographica Section E'
_journal_page_first o1602
_journal_paper_doi 10.1107/S1600536813026561
_journal_volume 69
_journal_year 2013
_chemical_formula_iupac 'C12 H16 F N O2'
_chemical_formula_moiety 'C12 H16 F N O2'
_chemical_formula_sum 'C12 H16 F N O2'
_chemical_formula_weight 225.26
_chemical_name_systematic
;
<i>N</i>-(4-Fluorophenyl)-2,6-dimethyl-1,3-dioxan-4-amine
;
_space_group_IT_number 14
_symmetry_cell_setting monoclinic
_symmetry_space_group_name_Hall '-P 2yn'
_symmetry_space_group_name_H-M 'P 1 21/n 1'
_atom_sites_solution_hydrogens geom
_atom_sites_solution_primary direct
_atom_sites_solution_secondary difmap
_audit_creation_method SHELXL-97
_cell_angle_alpha 90.00
_cell_angle_beta 90.136(2)
_cell_angle_gamma 90.00
_cell_formula_units_Z 4
_cell_length_a 10.4924(10)
_cell_length_b 10.0614(10)
_cell_length_c 11.0379(11)
_cell_measurement_reflns_used 2910
_cell_measurement_temperature 293(2)
_cell_measurement_theta_max 28.35
_cell_measurement_theta_min 2.68
_cell_volume 1165.2(2)
_computing_cell_refinement 'SAINT (Bruker, 2008)'
_computing_data_collection 'APEX2 (Bruker, 2008)'
_computing_data_reduction 'SAINT (Bruker, 2008)'
_computing_molecular_graphics 'ORTEP-3 for Windows (Farrugia, 2012)'
_computing_publication_material 'SHELXL97 (Sheldrick, 2008) and PLATON (Spek, 2009)'
_computing_structure_refinement 'SHELXL97 (Sheldrick, 2008)'
_computing_structure_solution 'SHELXS97 (Sheldrick, 2008)'
_diffrn_ambient_temperature 293(2)
_diffrn_measured_fraction_theta_full 0.995
_diffrn_measured_fraction_theta_max 0.995
_diffrn_measurement_device_type 'Bruker SMART APEXII area-detector'
_diffrn_measurement_method '\w and \f scans'
_diffrn_radiation_monochromator graphite
_diffrn_radiation_source 'fine-focus sealed tube'
_diffrn_radiation_type MoK\a
_diffrn_radiation_wavelength 0.71073
_diffrn_reflns_av_R_equivalents 0.0204
_diffrn_reflns_av_sigmaI/netI 0.0184
_diffrn_reflns_limit_h_max 13
_diffrn_reflns_limit_h_min -13
_diffrn_reflns_limit_k_max 13
_diffrn_reflns_limit_k_min -13
_diffrn_reflns_limit_l_max 14
_diffrn_reflns_limit_l_min -14
_diffrn_reflns_number 10977
_diffrn_reflns_theta_full 28.35
_diffrn_reflns_theta_max 28.35
_diffrn_reflns_theta_min 2.68
_exptl_absorpt_coefficient_mu 0.098
_exptl_absorpt_correction_T_max 0.7457
_exptl_absorpt_correction_T_min 0.6485
_exptl_absorpt_correction_type multi-scan
_exptl_absorpt_process_details '(<i>SADABS</i>; Bruker, 2008)'
_exptl_crystal_colour colourless
_exptl_crystal_density_diffrn 1.284
_exptl_crystal_density_method 'not measured'
_exptl_crystal_description Block
_exptl_crystal_F_000 480
_exptl_crystal_size_max 0.25
_exptl_crystal_size_mid 0.20
_exptl_crystal_size_min 0.15
_refine_diff_density_max 0.150
_refine_diff_density_min -0.183
_refine_ls_extinction_method none
_refine_ls_goodness_of_fit_ref 1.014
_refine_ls_hydrogen_treatment constr
_refine_ls_matrix_type full
_refine_ls_number_parameters 147
_refine_ls_number_reflns 2910
_refine_ls_number_restraints 0
_refine_ls_restrained_S_all 1.014
_refine_ls_R_factor_all 0.0558
_refine_ls_R_factor_gt 0.0407
_refine_ls_shift/su_max 0.000
_refine_ls_shift/su_mean 0.000
_refine_ls_structure_factor_coef Fsqd
_refine_ls_weighting_details 'calc w=1/[\s^2^(Fo^2^)+(0.0644P)^2^+0.1851P] where P=(Fo^2^+2Fc^2^)/3'
_refine_ls_weighting_scheme calc
_refine_ls_wR_factor_gt 0.1141
_refine_ls_wR_factor_ref 0.1293
_reflns_number_gt 2179
_reflns_number_total 2910
_reflns_threshold_expression I>2sigma(I)
_cod_data_source_file hb7138.cif
_cod_data_source_block I
_cod_original_sg_symbol_H-M 'P 21/n'
_cod_database_code 2238726

loop_
_symmetry_equiv_pos_as_xyz
'x, y, z'
'-x+1/2, y+1/2, -z+1/2'
'-x, -y, -z'
'x-1/2, -y-1/2, z-1/2'

loop_
_atom_site_type_symbol
_atom_site_label
_atom_site_fract_x
_atom_site_fract_y
_atom_site_fract_z
_atom_site_U_iso_or_equiv
_atom_site_adp_type
_atom_site_calc_flag
_atom_site_refinement_flags
_atom_site_occupancy
_atom_site_symmetry_multiplicity
O O1 0.85420(8) 0.16432(8) 0.95248(8) 0.0469(2) Uani d . 1 1
O O2 0.91002(9) 0.28191(9) 0.77911(8) 0.0509(2) Uani d . 1 1
C C3 0.91619(12) 0.04131(13) 0.77606(11) 0.0491(3) Uani d . 1 1
H H3A 0.8970 -0.0356 0.7263 0.059 Uiso calc R 1 1
H H3B 1.0045 0.0351 0.8018 0.059 Uiso calc R 1 1
C C5 0.82700(12) 0.27629(12) 0.87937(12) 0.0482(3) Uani d . 1 1
H H5 0.7386 0.2718 0.8509 0.058 Uiso calc R 1 1
N N1 0.84979(10) -0.06797(11) 0.96310(10) 0.0525(3) Uani d . 1 1
H H1 0.9177 -0.1148 0.9546 0.063 Uiso calc R 1 1
C C4 0.83024(11) 0.04228(11) 0.88605(11) 0.0453(3) Uani d . 1 1
H H4 0.7413 0.0421 0.8587 0.054 Uiso calc R 1 1
C C2 0.89697(13) 0.16759(13) 0.70224(12) 0.0514(3) Uani d . 1 1
H H2 0.8111 0.1669 0.6672 0.062 Uiso calc R 1 1
F F1 0.49573(9) -0.21970(11) 1.30521(8) 0.0788(3) Uani d . 1 1
C C7 0.76261(11) -0.10329(11) 1.05237(11) 0.0442(3) Uani d . 1 1
C C8 0.77421(13) -0.22492(13) 1.11186(14) 0.0556(3) Uani d . 1 1
H H8 0.8424 -0.2806 1.0939 0.067 Uiso calc R 1 1
C C9 0.68551(15) -0.26374(15) 1.19728(14) 0.0622(4) Uani d . 1 1
H H9 0.6935 -0.3450 1.2367 0.075 Uiso calc R 1 1
C C12 0.66199(11) -0.02028(12) 1.08440(12) 0.0497(3) Uani d . 1 1
H H12 0.6546 0.0628 1.0481 0.060 Uiso calc R 1 1
C C11 0.57272(13) -0.05951(14) 1.16951(12) 0.0539(3) Uani d . 1 1
H H11 0.5051 -0.0041 1.1898 0.065 Uiso calc R 1 1
C C6 0.84563(15) 0.39947(14) 0.95358(14) 0.0630(4) Uani d . 1 1
H H6A 0.9318 0.4026 0.9830 0.095 Uiso calc R 1 1
H H6B 0.7879 0.3985 1.0209 0.095 Uiso calc R 1 1
H H6C 0.8292 0.4763 0.9044 0.095 Uiso calc R 1 1
C C10 0.58580(13) -0.18076(15) 1.22298(12) 0.0553(3) Uani d . 1 1
C C1 0.99285(17) 0.18267(17) 0.60184(14) 0.0693(4) Uani d . 1 1
H H1A 0.9765 0.2637 0.5585 0.104 Uiso calc R 1 1
H H1B 0.9860 0.1086 0.5474 0.104 Uiso calc R 1 1
H H1C 1.0772 0.1854 0.6357 0.104 Uiso calc R 1 1

loop_
_atom_site_aniso_label
_atom_site_aniso_U_11
_atom_site_aniso_U_22
_atom_site_aniso_U_33
_atom_site_aniso_U_12
_atom_site_aniso_U_13
_atom_site_aniso_U_23
O1 0.0494(5) 0.0386(4) 0.0529(5) -0.0015(3) -0.0005(4) 0.0021(3)
O2 0.0567(5) 0.0407(5) 0.0551(5) -0.0081(4) -0.0008(4) 0.0033(4)
C3 0.0510(7) 0.0415(6) 0.0550(7) -0.0041(5) 0.0010(5) -0.0027(5)
C5 0.0448(6) 0.0382(6) 0.0615(7) 0.0007(5) -0.0030(5) 0.0043(5)
N1 0.0438(5) 0.0426(5) 0.0712(7) 0.0076(4) 0.0087(5) 0.0123(5)
C4 0.0402(6) 0.0372(6) 0.0584(7) -0.0023(4) -0.0015(5) 0.0035(5)
C2 0.0558(7) 0.0469(7) 0.0514(7) -0.0082(5) -0.0057(6) 0.0004(5)
F1 0.0799(6) 0.0875(7) 0.0691(6) -0.0231(5) 0.0156(5) 0.0142(5)
C7 0.0412(6) 0.0360(6) 0.0555(7) -0.0029(4) -0.0031(5) 0.0024(5)
C8 0.0480(7) 0.0442(7) 0.0747(9) 0.0025(5) -0.0051(6) 0.0114(6)
C9 0.0643(8) 0.0516(7) 0.0705(9) -0.0076(6) -0.0097(7) 0.0214(7)
C12 0.0499(6) 0.0372(6) 0.0621(7) 0.0001(5) 0.0030(5) 0.0039(5)
C11 0.0503(7) 0.0510(7) 0.0603(8) -0.0029(5) 0.0048(6) -0.0042(6)
C6 0.0729(9) 0.0416(7) 0.0746(9) -0.0004(6) 0.0029(7) -0.0027(6)
C10 0.0554(7) 0.0602(8) 0.0502(7) -0.0158(6) 0.0003(6) 0.0050(6)
C1 0.0872(11) 0.0654(9) 0.0554(8) -0.0120(8) 0.0075(8) 0.0026(7)

loop_
_atom_type_symbol
_atom_type_description
_atom_type_scat_dispersion_real
_atom_type_scat_dispersion_imag
_atom_type_scat_source
C C 0.0033 0.0016 'International Tables Vol C Tables 4.2.6.8 and 6.1.1.4'
H H 0.0000 0.0000 'International Tables Vol C Tables 4.2.6.8 and 6.1.1.4'
N N 0.0061 0.0033 'International Tables Vol C Tables 4.2.6.8 and 6.1.1.4'
O O 0.0106 0.0060 'International Tables Vol C Tables 4.2.6.8 and 6.1.1.4'
F F 0.0171 0.0103 'International Tables Vol C Tables 4.2.6.8 and 6.1.1.4'

loop_
_geom_angle_atom_site_label_1
_geom_angle_atom_site_label_2
_geom_angle_atom_site_label_3
_geom_angle
C5 O1 C4 110.55(9)
C5 O2 C2 111.92(9)
C4 C3 C2 110.20(10)
C4 C3 H3A 109.6
C2 C3 H3A 109.6
C4 C3 H3B 109.6
C2 C3 H3B 109.6
H3A C3 H3B 108.1
O2 C5 O1 110.80(9)
O2 C5 C6 108.40(10)
O1 C5 C6 108.73(11)
O2 C5 H5 109.6
O1 C5 H5 109.6
C6 C5 H5 109.6
C7 N1 C4 122.13(10)
C7 N1 H1 118.9
C4 N1 H1 118.9
N1 C4 O1 109.60(10)
N1 C4 C3 113.06(10)
O1 C4 C3 107.92(9)
N1 C4 H4 108.7
O1 C4 H4 108.7
C3 C4 H4 108.7
O2 C2 C1 106.93(10)
O2 C2 C3 109.87(10)
C1 C2 C3 112.96(12)
O2 C2 H2 109.0
C1 C2 H2 109.0
C3 C2 H2 109.0
C8 C7 N1 120.04(11)
C8 C7 C12 118.19(12)
N1 C7 C12 121.77(11)
C9 C8 C7 120.73(13)
C9 C8 H8 119.6
C7 C8 H8 119.6
C10 C9 C8 119.02(13)
C10 C9 H9 120.5
C8 C9 H9 120.5
C11 C12 C7 121.03(12)
C11 C12 H12 119.5
C7 C12 H12 119.5
C10 C11 C12 118.78(13)
C10 C11 H11 120.6
C12 C11 H11 120.6
C5 C6 H6A 109.5
C5 C6 H6B 109.5
H6A C6 H6B 109.5
C5 C6 H6C 109.5
H6A C6 H6C 109.5
H6B C6 H6C 109.5
C11 C10 C9 122.19(12)
C11 C10 F1 118.33(13)
C9 C10 F1 119.47(13)
C2 C1 H1A 109.5
C2 C1 H1B 109.5
H1A C1 H1B 109.5
C2 C1 H1C 109.5
H1A C1 H1C 109.5
H1B C1 H1C 109.5

loop_
_geom_bond_atom_site_label_1
_geom_bond_atom_site_label_2
_geom_bond_distance
O1 C5 1.4145(14)
O1 C4 1.4517(14)
O2 C5 1.4111(16)
O2 C2 1.4357(15)
C3 C4 1.5141(17)
C3 C2 1.5226(18)
C3 H3A 0.9700
C3 H3B 0.9700
C5 C6 1.4981(19)
C5 H5 0.9800
N1 C7 1.3922(15)
N1 C4 1.4125(15)
N1 H1 0.8600
C4 H4 0.9800
C2 C1 1.5061(19)
C2 H2 0.9800
F1 C10 1.3691(15)
C7 C8 1.3940(17)
C7 C12 1.3924(17)
C8 C9 1.383(2)
C8 H8 0.9300
C9 C10 1.369(2)
C9 H9 0.9300
C12 C11 1.3856(17)
C12 H12 0.9300
C11 C10 1.362(2)
C11 H11 0.9300
C6 H6A 0.9600
C6 H6B 0.9600
C6 H6C 0.9600
C1 H1A 0.9600
C1 H1B 0.9600
C1 H1C 0.9600

loop_
_geom_hbond_atom_site_label_D
_geom_hbond_atom_site_label_H
_geom_hbond_atom_site_label_A
_geom_hbond_site_symmetry_A
_geom_hbond_distance_DH
_geom_hbond_distance_HA
_geom_hbond_distance_DA
_geom_hbond_angle_DHA
N1 H1 F1 4_655 0.86 2.48 3.1556(14) 136

loop_
_geom_torsion_atom_site_label_1
_geom_torsion_atom_site_label_2
_geom_torsion_atom_site_label_3
_geom_torsion_atom_site_label_4
_geom_torsion
C2 O2 C5 O1 61.43(13)
C2 O2 C5 C6 -179.33(10)
C4 O1 C5 O2 -64.23(12)
C4 O1 C5 C6 176.73(10)
C7 N1 C4 O1 74.98(14)
C7 N1 C4 C3 -164.58(11)
C5 O1 C4 N1 -176.11(9)
C5 O1 C4 C3 60.37(12)
C2 C3 C4 N1 -175.84(10)
C2 C3 C4 O1 -54.45(12)
C5 O2 C2 C1 -178.06(10)
C5 O2 C2 C3 -55.13(13)
C4 C3 C2 O2 52.25(14)
C4 C3 C2 C1 171.55(11)
C4 N1 C7 C8 168.84(12)
C4 N1 C7 C12 -10.76(19)
N1 C7 C8 C9 -177.40(13)
C12 C7 C8 C9 2.2(2)
C7 C8 C9 C10 -0.1(2)
C8 C7 C12 C11 -2.58(19)
N1 C7 C12 C11 177.03(12)
C7 C12 C11 C10 0.8(2)
C12 C11 C10 C9 1.4(2)
C12 C11 C10 F1 -178.74(12)
C8 C9 C10 C11 -1.7(2)
C8 C9 C10 F1 178.39(12)
